data_2206785
loop_
_publ_author_name
'Song, Xin-Jian'
'Tan, Xiao-Hong'
'Li, Yao-Hua'
'Zhang, Zheng-Wen'
'Wang, Yan-Gang'

_publ_section_title
;1-[(4-Nitrophenoxy)acetyl]-3-(5-thioxo-4,5-dihydro-1,3,4-thiadiazolin-2-yl)urea
 dimethylformamide solvate
;
_journal_coeditor_code SG6022
_journal_issue 9
_journal_name_full 'Acta Crystallographica Section E'
_journal_page_first o3066
_journal_page_last o3068
_journal_paper_doi 10.1107/S1600536805026942
_journal_volume 61
_journal_year 2005
_chemical_formula_iupac 'C11 H9 N5 O5 S2, C3 H7 N O'
_chemical_formula_moiety 'C11 H9 N5 O5 S2, C3 H7 N O'
_chemical_formula_sum 'C14 H16 N6 O6 S2'
_chemical_formula_weight 428.47
_chemical_melting_point 510
_chemical_name_systematic
;1-[(4-Nitrophenoxy)acetyl]-3-(5-thioxo-4,5-dihydro-1,3,4-thiadiazolin-2-yl)urea
dimethylformamide
 solvate
;
_space_group_IT_number 2
_symmetry_cell_setting triclinic
_symmetry_space_group_name_Hall '-P 1'
_symmetry_space_group_name_H-M 'P -1'
_atom_sites_solution_hydrogens geom
_atom_sites_solution_primary direct
_atom_sites_solution_secondary difmap
_audit_creation_method SHELXL-97
_cell_angle_alpha 68.893(2)
_cell_angle_beta 70.744(2)
_cell_angle_gamma 70.897(2)
_cell_formula_units_Z 2
_cell_length_a 7.9981(12)
_cell_length_b 11.3139(16)
_cell_length_c 12.0232(17)
_cell_measurement_reflns_used 1691
_cell_measurement_temperature 292(2)
_cell_measurement_theta_max 27.50
_cell_measurement_theta_min 2.41
_cell_volume 931.0(2)
_computing_cell_refinement 'SAINT (Bruker, 2001)'
_computing_data_collection 'SMART (Bruker, 2001)'
_computing_data_reduction SAINT
_computing_molecular_graphics 'SHELXTL (Sheldrick, 2001)'
_computing_publication_material SHELXTL
_computing_structure_refinement 'SHELXL97 (Sheldrick, 1997)'
_computing_structure_solution 'SHELXS97 (Sheldrick, 1997)'
_diffrn_ambient_temperature 292(2)
_diffrn_measured_fraction_theta_full 0.990
_diffrn_measured_fraction_theta_max 0.990
_diffrn_measurement_device_type 'Bruker SMART CCD area-detector'
_diffrn_measurement_method '\f and \w'
_diffrn_radiation_monochromator graphite
_diffrn_radiation_source 'fine-focus sealed tube'
_diffrn_radiation_type MoK\a
_diffrn_radiation_wavelength 0.71073
_diffrn_reflns_av_R_equivalents 0.0508
_diffrn_reflns_av_sigmaI/netI 0.0610
_diffrn_reflns_limit_h_max 9
_diffrn_reflns_limit_h_min -9
_diffrn_reflns_limit_k_max 13
_diffrn_reflns_limit_k_min -12
_diffrn_reflns_limit_l_max 13
_diffrn_reflns_limit_l_min -14
_diffrn_reflns_number 4982
_diffrn_reflns_theta_full 25.00
_diffrn_reflns_theta_max 25.00
_diffrn_reflns_theta_min 1.87
_diffrn_standards_decay_% 0
_diffrn_standards_interval_count 0
_diffrn_standards_interval_time 0
_diffrn_standards_number 0
_exptl_absorpt_coefficient_mu 0.332
_exptl_absorpt_correction_T_max 0.9364
_exptl_absorpt_correction_T_min 0.9361
_exptl_absorpt_correction_type multi-scan
_exptl_absorpt_process_details '(SADABS; Sheldrick, 1996)'
_exptl_crystal_colour yellow
_exptl_crystal_density_diffrn 1.528
_exptl_crystal_density_method 'not measured'
_exptl_crystal_description block
_exptl_crystal_F_000 444
_exptl_crystal_size_max 0.20
_exptl_crystal_size_mid 0.20
_exptl_crystal_size_min 0.20
_refine_diff_density_max 0.268
_refine_diff_density_min -0.295
_refine_ls_extinction_method none
_refine_ls_goodness_of_fit_ref 1.017
_refine_ls_hydrogen_treatment constr
_refine_ls_matrix_type full
_refine_ls_number_parameters 255
_refine_ls_number_reflns 3253
_refine_ls_number_restraints 0
_refine_ls_restrained_S_all 1.017
_refine_ls_R_factor_all 0.0671
_refine_ls_R_factor_gt 0.0469
_refine_ls_shift/su_max 0.000
_refine_ls_shift/su_mean 0.000
_refine_ls_structure_factor_coef Fsqd
_refine_ls_weighting_details 'calc w = 1/[\s^2^(Fo^2^)+(0.0673P)^2^+0.0083P] where P = (Fo^2^+2Fc^2^)/3'
_refine_ls_weighting_scheme calc
_refine_ls_wR_factor_gt 0.1096
_refine_ls_wR_factor_ref 0.1306
_reflns_number_gt 2384
_reflns_number_total 3253
_reflns_threshold_expression I>2\s(I)
_cod_data_source_file sg6022.cif
_cod_data_source_block I
_cod_depositor_comments
;
The following automatic conversions were performed:
'_symmetry_cell_setting' value 'Triclinic' changed to 'triclinic'
according to '/home/saulius/struct/CIF-dictionaries/cif_core.dic'
dictionary named 'cif_core.dic' version 2.4.1 from 2010-06-29.

Automatic conversion script
Id: cif_fix_enum 1527 2010-12-29 10:47:43Z saulius 

The following automatic conversions were performed:

'_symmetry_cell_setting' value 'Triclinic' changed to 'triclinic'
according to /home/saulius/struct/CIF-dictionaries/cif_core.dic
dictionary named 'cif_core.dic' version 2.4.1 from 2010-06-29.

Automatic conversion script
Id: cif_fix_values 1715 2011-07-08 13:25:40Z adriana 
;
_cod_database_code 2206785

loop_
_symmetry_equiv_pos_as_xyz
'x, y, z'
'-x, -y, -z'

loop_
_atom_site_label
_atom_site_fract_x
_atom_site_fract_y
_atom_site_fract_z
_atom_site_U_iso_or_equiv
_atom_site_adp_type
_atom_site_calc_flag
_atom_site_refinement_flags
_atom_site_occupancy
_atom_site_type_symbol
C1 0.0102(4) 1.2362(3) 0.0449(3) 0.0445(7) Uani d . 1 C
C2 0.0080(4) 1.3051(3) 0.1198(3) 0.0491(8) Uani d . 1 C
H2 -0.0275 1.3957 0.0972 0.059 Uiso calc R 1 H
C3 0.0595(4) 1.2367(3) 0.2287(3) 0.0477(7) Uani d . 1 C
H3 0.0576 1.2815 0.2806 0.057 Uiso calc R 1 H
C4 0.1142(4) 1.1016(3) 0.2616(2) 0.0396(7) Uani d . 1 C
C5 0.1162(4) 1.0336(3) 0.1853(3) 0.0466(7) Uani d . 1 C
H5 0.1532 0.9431 0.2067 0.056 Uiso calc R 1 H
C6 0.0622(4) 1.1029(3) 0.0765(3) 0.0494(8) Uani d . 1 C
H6 0.0613 1.0587 0.0249 0.059 Uiso calc R 1 H
C7 0.2258(4) 0.9078(3) 0.4058(3) 0.0464(7) Uani d . 1 C
H7A 0.3233 0.8816 0.3394 0.056 Uiso calc R 1 H
H7B 0.1283 0.8666 0.4209 0.056 Uiso calc R 1 H
C8 0.2957(4) 0.8629(3) 0.5202(3) 0.0412(7) Uani d . 1 C
C9 0.3505(3) 0.9357(3) 0.6723(2) 0.0365(6) Uani d . 1 C
C10 0.4392(4) 0.7698(3) 0.8494(2) 0.0377(6) Uani d . 1 C
C11 0.5082(4) 0.7427(3) 1.0411(3) 0.0413(7) Uani d . 1 C
C12 0.2600(5) 0.4829(3) 0.3610(3) 0.0740(11) Uani d . 1 C
H12A 0.2379 0.4337 0.3190 0.111 Uiso calc R 1 H
H12B 0.3847 0.4894 0.3310 0.111 Uiso calc R 1 H
H12C 0.1810 0.5688 0.3463 0.111 Uiso calc R 1 H
C13 0.2259(6) 0.4867(4) 0.5728(4) 0.0792(12) Uani d . 1 C
H13A 0.1914 0.4367 0.6567 0.119 Uiso calc R 1 H
H13B 0.1411 0.5703 0.5591 0.119 Uiso calc R 1 H
H13C 0.3461 0.4987 0.5560 0.119 Uiso calc R 1 H
C14 0.2038(4) 0.2980(3) 0.5343(3) 0.0528(8) Uani d . 1 C
H14 0.1877 0.2593 0.6185 0.063 Uiso calc R 1 H
N1 -0.0412(4) 1.3055(3) -0.0715(2) 0.0560(7) Uani d . 1 N
N2 0.2994(3) 0.9560(2) 0.56589(19) 0.0387(6) Uani d . 1 N
H2A 0.2666 1.0358 0.5244 0.046 Uiso calc R 1 H
N3 0.3919(3) 0.8093(2) 0.7392(2) 0.0414(6) Uani d . 1 N
H3A 0.3884 0.7505 0.7111 0.050 Uiso calc R 1 H
N4 0.4752(4) 0.6484(2) 0.9077(2) 0.0478(6) Uani d . 1 N
N5 0.5131(3) 0.6363(2) 1.0150(2) 0.0483(6) Uani d . 1 N
H5A 0.5398 0.5604 1.0653 0.058 Uiso calc R 1 H
N6 0.2243(3) 0.4179(2) 0.4918(2) 0.0486(6) Uani d . 1 N
O1 -0.0813(4) 1.4245(3) -0.1013(2) 0.0898(9) Uani d . 1 O
O2 -0.0461(4) 1.2422(3) -0.1337(2) 0.0766(8) Uani d . 1 O
O3 0.1603(3) 1.04469(18) 0.37101(17) 0.0464(5) Uani d . 1 O
O4 0.3427(3) 0.74618(18) 0.56663(19) 0.0531(6) Uani d . 1 O
O5 0.3548(3) 1.02502(19) 0.70263(18) 0.0526(6) Uani d . 1 O
O6 0.2042(4) 0.2330(2) 0.4718(2) 0.0716(7) Uani d . 1 O
S1 0.44859(10) 0.87610(7) 0.92008(7) 0.0417(2) Uani d . 1 S
S2 0.55258(12) 0.74748(9) 1.16429(7) 0.0581(3) Uani d . 1 S

loop_
_atom_site_aniso_label
_atom_site_aniso_U_11
_atom_site_aniso_U_22
_atom_site_aniso_U_33
_atom_site_aniso_U_12
_atom_site_aniso_U_13
_atom_site_aniso_U_23
C1 0.0436(17) 0.055(2) 0.0368(16) -0.0157(14) -0.0122(13) -0.0096(14)
C2 0.0533(19) 0.0445(18) 0.0486(19) -0.0134(14) -0.0168(15) -0.0064(15)
C3 0.067(2) 0.0417(17) 0.0419(18) -0.0186(15) -0.0136(15) -0.0148(14)
C4 0.0395(16) 0.0459(17) 0.0367(16) -0.0118(13) -0.0110(13) -0.0122(13)
C5 0.0581(19) 0.0399(17) 0.0488(19) -0.0091(14) -0.0203(15) -0.0158(14)
C6 0.0583(19) 0.055(2) 0.0457(18) -0.0144(16) -0.0170(15) -0.0220(15)
C7 0.0599(19) 0.0388(17) 0.0462(18) -0.0077(14) -0.0185(15) -0.0170(14)
C8 0.0437(16) 0.0401(18) 0.0400(17) -0.0097(13) -0.0092(13) -0.0124(14)
C9 0.0349(15) 0.0358(16) 0.0386(16) -0.0079(12) -0.0112(12) -0.0084(13)
C10 0.0451(16) 0.0304(15) 0.0368(16) -0.0085(12) -0.0110(13) -0.0081(12)
C11 0.0367(16) 0.0429(17) 0.0415(17) -0.0067(12) -0.0074(13) -0.0130(13)
C12 0.104(3) 0.050(2) 0.053(2) -0.022(2) -0.008(2) -0.0034(17)
C13 0.115(3) 0.063(2) 0.084(3) -0.023(2) -0.045(2) -0.029(2)
C14 0.071(2) 0.0406(18) 0.0480(19) -0.0075(15) -0.0283(17) -0.0065(15)
N1 0.0635(18) 0.0629(19) 0.0429(16) -0.0205(14) -0.0192(13) -0.0055(14)
N2 0.0509(14) 0.0289(12) 0.0360(13) -0.0080(10) -0.0166(11) -0.0045(10)
N3 0.0583(15) 0.0294(13) 0.0396(14) -0.0080(11) -0.0197(12) -0.0080(10)
N4 0.0696(17) 0.0340(14) 0.0432(14) -0.0071(12) -0.0262(13) -0.0082(11)
N5 0.0681(17) 0.0348(14) 0.0430(15) -0.0037(12) -0.0280(13) -0.0064(11)
N6 0.0629(17) 0.0376(14) 0.0507(16) -0.0101(12) -0.0228(13) -0.0122(12)
O1 0.149(3) 0.0592(17) 0.0666(17) -0.0269(16) -0.0566(17) 0.0064(13)
O2 0.108(2) 0.0857(18) 0.0529(15) -0.0293(15) -0.0365(14) -0.0171(13)
O3 0.0601(13) 0.0393(11) 0.0442(12) -0.0048(9) -0.0244(10) -0.0126(9)
O4 0.0753(15) 0.0330(12) 0.0548(13) -0.0060(10) -0.0283(11) -0.0113(10)
O5 0.0793(15) 0.0359(11) 0.0530(13) -0.0145(10) -0.0326(11) -0.0086(10)
O6 0.123(2) 0.0389(13) 0.0667(16) -0.0174(13) -0.0458(15) -0.0112(11)
S1 0.0520(5) 0.0352(4) 0.0409(4) -0.0110(3) -0.0142(3) -0.0107(3)
S2 0.0678(6) 0.0693(6) 0.0451(5) -0.0144(4) -0.0209(4) -0.0201(4)

loop_
_atom_type_symbol
_atom_type_description
_atom_type_scat_dispersion_real
_atom_type_scat_dispersion_imag
_atom_type_scat_source
C C 0.0033 0.0016 'International Tables Vol C Tables 4.2.6.8 and 6.1.1.4'
H H 0.0000 0.0000 'International Tables Vol C Tables 4.2.6.8 and 6.1.1.4'
N N 0.0061 0.0033 'International Tables Vol C Tables 4.2.6.8 and 6.1.1.4'
O O 0.0106 0.0060 'International Tables Vol C Tables 4.2.6.8 and 6.1.1.4'
S S 0.1246 0.1234 'International Tables Vol C Tables 4.2.6.8 and 6.1.1.4'

loop_
_geom_angle_atom_site_label_1
_geom_angle_atom_site_label_2
_geom_angle_atom_site_label_3
_geom_angle
_geom_angle_publ_flag
C6 C1 C2 121.6(3) ?
C6 C1 N1 118.5(3) ?
C2 C1 N1 119.9(3) ?
C3 C2 C1 118.5(3) ?
C3 C2 H2 120.8 ?
C1 C2 H2 120.8 ?
C2 C3 C4 120.7(3) ?
C2 C3 H3 119.6 ?
C4 C3 H3 119.6 ?
O3 C4 C3 115.6(2) ?
O3 C4 C5 124.2(3) ?
C3 C4 C5 120.1(3) ?
C6 C5 C4 118.9(3) ?
C6 C5 H5 120.6 ?
C4 C5 H5 120.6 ?
C1 C6 C5 120.2(3) ?
C1 C6 H6 119.9 ?
C5 C6 H6 119.9 ?
O3 C7 C8 110.7(2) yes
O3 C7 H7A 109.5 ?
C8 C7 H7A 109.5 ?
O3 C7 H7B 109.5 ?
C8 C7 H7B 109.5 ?
H7A C7 H7B 108.1 ?
O4 C8 N2 124.2(3) yes
O4 C8 C7 118.0(3) ?
N2 C8 C7 117.8(2) yes
O5 C9 N3 123.1(3) ?
O5 C9 N2 121.7(2) yes
N3 C9 N2 115.2(2) yes
N4 C10 N3 120.2(2) ?
N4 C10 S1 115.9(2) yes
N3 C10 S1 123.9(2) ?
N5 C11 S2 126.7(2) ?
N5 C11 S1 107.1(2) yes
S2 C11 S1 126.19(17) yes
N6 C12 H12A 109.5 ?
N6 C12 H12B 109.5 ?
H12A C12 H12B 109.5 ?
N6 C12 H12C 109.5 ?
H12A C12 H12C 109.5 ?
H12B C12 H12C 109.5 ?
N6 C13 H13A 109.5 ?
N6 C13 H13B 109.5 ?
H13A C13 H13B 109.5 ?
N6 C13 H13C 109.5 ?
H13A C13 H13C 109.5 ?
H13B C13 H13C 109.5 ?
O6 C14 N6 125.1(3) ?
O6 C14 H14 117.4 ?
N6 C14 H14 117.4 ?
O1 N1 O2 122.9(3) yes
O1 N1 C1 118.3(3) ?
O2 N1 C1 118.7(3) ?
C8 N2 C9 126.9(2) yes
C8 N2 H2A 116.5 ?
C9 N2 H2A 116.5 ?
C9 N3 C10 123.9(2) ?
C9 N3 H3A 118.1 ?
C10 N3 H3A 118.1 ?
C10 N4 N5 108.3(2) yes
C11 N5 N4 119.7(2) yes
C11 N5 H5A 120.1 ?
N4 N5 H5A 120.1 ?
C14 N6 C12 120.9(3) ?
C14 N6 C13 121.3(3) ?
C12 N6 C13 117.6(3) ?
C4 O3 C7 117.8(2) yes
C10 S1 C11 88.96(13) yes

loop_
_geom_bond_atom_site_label_1
_geom_bond_atom_site_label_2
_geom_bond_distance
_geom_bond_publ_flag
C1 C6 1.368(4) ?
C1 C2 1.380(4) ?
C1 N1 1.457(4) ?
C2 C3 1.379(4) ?
C2 H2 0.9300 ?
C3 C4 1.387(4) ?
C3 H3 0.9300 ?
C4 O3 1.355(3) ?
C4 C5 1.388(4) ?
C5 C6 1.387(4) ?
C5 H5 0.9300 ?
C6 H6 0.9300 ?
C7 O3 1.412(3) ?
C7 C8 1.511(4) ?
C7 H7A 0.9700 ?
C7 H7B 0.9700 ?
C8 O4 1.216(3) yes
C8 N2 1.364(3) yes
C9 O5 1.205(3) yes
C9 N3 1.356(3) yes
C9 N2 1.389(3) yes
C10 N4 1.282(3) yes
C10 N3 1.374(3) yes
C10 S1 1.736(3) yes
C11 N5 1.335(3) yes
C11 S2 1.656(3) yes
C11 S1 1.740(3) yes
C12 N6 1.451(4) ?
C12 H12A 0.9600 ?
C12 H12B 0.9600 ?
C12 H12C 0.9600 ?
C13 N6 1.455(4) ?
C13 H13A 0.9600 ?
C13 H13B 0.9600 ?
C13 H13C 0.9600 ?
C14 O6 1.225(4) ?
C14 N6 1.311(4) ?
C14 H14 0.9300 ?
N1 O1 1.220(3) ?
N1 O2 1.224(3) ?
N2 H2A 0.8600 ?
N3 H3A 0.8600 ?
N4 N5 1.370(3) yes
N5 H5A 0.8600 ?

loop_
_geom_hbond_atom_site_label_D
_geom_hbond_atom_site_label_H
_geom_hbond_atom_site_label_A
_geom_hbond_site_symmetry_A
_geom_hbond_distance_DH
_geom_hbond_distance_HA
_geom_hbond_distance_DA
_geom_hbond_angle_DHA
N2 H2A O6 1_565 0.86 2.02 2.852(3) 162
N5 H5A N4 2_667 0.86 2.30 2.991(3) 137
N2 H2A O3 . 0.86 2.23 2.652(3) 110
N3 H3A O4 . 0.86 1.91 2.601(3) 136

loop_
_geom_torsion_atom_site_label_1
_geom_torsion_atom_site_label_2
_geom_torsion_atom_site_label_3
_geom_torsion_atom_site_label_4
_geom_torsion
_geom_torsion_publ_flag
C6 C1 C2 C3 -0.1(5) ?
N1 C1 C2 C3 -179.2(3) ?
C1 C2 C3 C4 0.7(4) ?
C2 C3 C4 O3 -179.5(3) ?
C2 C3 C4 C5 -0.5(4) ?
O3 C4 C5 C6 178.6(3) ?
C3 C4 C5 C6 -0.3(4) ?
C2 C1 C6 C5 -0.7(5) ?
N1 C1 C6 C5 178.5(3) ?
C4 C5 C6 C1 0.9(5) ?
O3 C7 C8 O4 174.1(2) ?
O3 C7 C8 N2 -4.9(4) ?
C6 C1 N1 O1 -177.5(3) ?
C2 C1 N1 O1 1.7(4) ?
C6 C1 N1 O2 4.0(4) ?
C2 C1 N1 O2 -176.8(3) ?
O4 C8 N2 C9 -2.0(5) yes
C7 C8 N2 C9 176.9(2) ?
O5 C9 N2 C8 177.5(3) yes
N3 C9 N2 C8 -3.5(4) ?
O5 C9 N3 C10 1.5(4) ?
N2 C9 N3 C10 -177.6(2) yes
N4 C10 N3 C9 179.5(3) ?
S1 C10 N3 C9 1.2(4) yes
N3 C10 N4 N5 -178.4(2) ?
S1 C10 N4 N5 0.0(3) ?
S2 C11 N5 N4 -179.0(2) yes
S1 C11 N5 N4 0.4(3) ?
C10 N4 N5 C11 -0.2(4) ?
O6 C14 N6 C12 -3.4(5) ?
O6 C14 N6 C13 -178.6(3) ?
C3 C4 O3 C7 -176.8(2) ?
C5 C4 O3 C7 4.3(4) yes
C8 C7 O3 C4 171.9(2) yes
N4 C10 S1 C11 0.2(2) ?
N3 C10 S1 C11 178.5(2) ?
N5 C11 S1 C10 -0.3(2) ?
S2 C11 S1 C10 179.1(2) yes

loop_
_cod_related_entry_id
_cod_related_entry_database
_cod_related_entry_code
1 ChemSpider 21128915
